data_4110595
loop_
_publ_author_name
'Tamara E. Hanna'
'Emil Lobkovsky'
'Paul J. Chirik'

_publ_section_title
;
 Mono(dinitrogen) and Carbon Monoxide Adducts of Bis(cyclopentadienyl)
 Titanium Sandwiches
;
_journal_name_full 'Journal of the American Chemical Society'
_journal_page_first 6018
_journal_page_last 6019
_journal_paper_doi 10.1021/ja061213c
_journal_volume 128
_journal_year 2006
_chemical_formula_sum 'C17.5 H23 O0.5 Si Ti0.5'
_chemical_formula_weight 293.40
_chemical_name_systematic
; 
 ? 
;
_space_group_IT_number 15
_symmetry_cell_setting monoclinic
_symmetry_space_group_name_Hall '-C 2yc'
_symmetry_space_group_name_H-M 'C 1 2/c 1'
_atom_sites_solution_hydrogens geom
_atom_sites_solution_primary direct
_atom_sites_solution_secondary difmap
_audit_creation_method SHELXL-97
_cell_angle_alpha 90.00
_cell_angle_beta 111.0570(10)
_cell_angle_gamma 90.00
_cell_formula_units_Z 8
_cell_length_a 19.2729(8)
_cell_length_b 12.0720(5)
_cell_length_c 14.6636(6)
_cell_measurement_reflns_used 3838
_cell_measurement_temperature 173(2)
_cell_measurement_theta_max 29.46
_cell_measurement_theta_min 2.26
_cell_volume 3183.8(2)
_computing_cell_refinement 'Bruker SAINT+'
_computing_data_collection 'Bruker APEX2'
_computing_data_reduction 'Bruker SAINT+'
_computing_molecular_graphics 'Bruker SHELXTL'
_computing_publication_material 'Bruker SHELXTL'
_computing_structure_refinement 'SHELXL-97 (Sheldrick, 1997)'
_computing_structure_solution 'SHELXS-97 (Sheldrick, 1990)'
_diffrn_ambient_temperature 173(2)
_diffrn_measured_fraction_theta_full 0.991
_diffrn_measured_fraction_theta_max 0.991
_diffrn_measurement_device_type 'Bruker X8 APEX II diffractometer'
_diffrn_measurement_method 'phi and omega scans'
_diffrn_radiation_monochromator graphite
_diffrn_radiation_source 'fine-focus sealed tube'
_diffrn_radiation_type MoK\a
_diffrn_radiation_wavelength 0.71073
_diffrn_reflns_av_R_equivalents 0.0353
_diffrn_reflns_av_sigmaI/netI 0.0382
_diffrn_reflns_limit_h_max 26
_diffrn_reflns_limit_h_min -27
_diffrn_reflns_limit_k_max 17
_diffrn_reflns_limit_k_min -16
_diffrn_reflns_limit_l_max 20
_diffrn_reflns_limit_l_min -17
_diffrn_reflns_number 18171
_diffrn_reflns_theta_full 30.52
_diffrn_reflns_theta_max 30.52
_diffrn_reflns_theta_min 2.03
_exptl_absorpt_coefficient_mu 0.370
_exptl_absorpt_correction_T_max 0.9908
_exptl_absorpt_correction_T_min 0.8662
_exptl_absorpt_correction_type multi-scan
_exptl_absorpt_process_details SADABS
_exptl_crystal_colour 'light yellow'
_exptl_crystal_density_diffrn 1.224
_exptl_crystal_description plate
_exptl_crystal_F_000 1256
_exptl_crystal_size_max 0.40
_exptl_crystal_size_mid 0.20
_exptl_crystal_size_min 0.03
_refine_diff_density_max 0.336
_refine_diff_density_min -0.328
_refine_diff_density_rms 0.053
_refine_ls_extinction_method none
_refine_ls_goodness_of_fit_ref 1.013
_refine_ls_hydrogen_treatment mixed
_refine_ls_matrix_type full
_refine_ls_number_parameters 270
_refine_ls_number_reflns 4819
_refine_ls_number_restraints 0
_refine_ls_restrained_S_all 1.013
_refine_ls_R_factor_all 0.0554
_refine_ls_R_factor_gt 0.0351
_refine_ls_shift/su_max 0.017
_refine_ls_shift/su_mean 0.002
_refine_ls_structure_factor_coef Fsqd
_refine_ls_weighting_details 'calc w=1/[\s^2^(Fo^2^)+(0.0600P)^2^+0.0000P] where P=(Fo^2^+2Fc^2^)/3'
_refine_ls_weighting_scheme calc
_refine_ls_wR_factor_gt 0.0933
_refine_ls_wR_factor_ref 0.0999
_reflns_number_gt 3544
_reflns_number_total 4819
_reflns_threshold_expression >2sigma(I)
_cod_data_source_file ja061213crom20060220_113527.cif
_cod_data_source_block th24
_cod_original_formula_sum 'C17.50 H23 O0.50 Si Ti0.50'
_cod_database_code 4110595

loop_
_symmetry_equiv_pos_as_xyz
'x, y, z'
'-x, y, -z+1/2'
'x+1/2, y+1/2, z'
'-x+1/2, y+1/2, -z+1/2'
'-x, -y, -z'
'x, -y, z-1/2'
'-x+1/2, -y+1/2, -z'
'x+1/2, -y+1/2, z-1/2'

loop_
_atom_site_label
_atom_site_type_symbol
_atom_site_fract_x
_atom_site_fract_y
_atom_site_fract_z
_atom_site_U_iso_or_equiv
_atom_site_adp_type
_atom_site_occupancy
_atom_site_symmetry_multiplicity
_atom_site_calc_flag
_atom_site_refinement_flags
Ti1 Ti 0.0000 0.32122(3) 0.2500 0.01929(9) Uani 1 2 d S
Si1 Si 0.16162(2) 0.20382(3) 0.20612(3) 0.02407(10) Uani 1 1 d .
O1 O 0.0000 0.06200(12) 0.2500 0.0399(4) Uani 1 2 d S
C1 C 0.07823(7) 0.29653(10) 0.16441(9) 0.0210(3) Uani 1 1 d .
C2 C 0.08091(7) 0.41235(10) 0.19137(9) 0.0208(2) Uani 1 1 d .
C3 C 0.01053(7) 0.46105(10) 0.14000(9) 0.0226(3) Uani 1 1 d .
C4 C -0.03705(7) 0.37737(11) 0.08349(9) 0.0231(3) Uani 1 1 d .
C5 C 0.00310(7) 0.27664(11) 0.09604(9) 0.0225(3) Uani 1 1 d .
C6 C 0.14925(8) 0.47307(12) 0.25423(11) 0.0266(3) Uani 1 1 d .
H6C H 0.1760(9) 0.4886(13) 0.2133(12) 0.035(4) Uiso 1 1 d .
H6B H 0.1825(10) 0.4270(15) 0.3086(13) 0.046(5) Uiso 1 1 d .
H6A H 0.1382(10) 0.5448(16) 0.2820(13) 0.050(5) Uiso 1 1 d .
C7 C -0.00858(9) 0.58215(12) 0.13312(12) 0.0299(3) Uani 1 1 d .
H7C H 0.0294(10) 0.6238(15) 0.1833(14) 0.046(5) Uiso 1 1 d .
H7B H -0.0540(10) 0.5958(14) 0.1437(12) 0.040(5) Uiso 1 1 d .
H7A H -0.0137(9) 0.6060(14) 0.0680(14) 0.042(5) Uiso 1 1 d .
C8 C -0.11588(8) 0.39585(15) 0.01546(12) 0.0334(3) Uani 1 1 d .
H8C H -0.1163(10) 0.4213(15) -0.0459(14) 0.048(5) Uiso 1 1 d .
H8B H -0.1422(12) 0.4491(19) 0.0429(16) 0.073(7) Uiso 1 1 d .
H8A H -0.1455(14) 0.3228(19) 0.0053(17) 0.072(7) Uiso 1 1 d .
C9 C -0.02560(9) 0.17561(13) 0.03429(11) 0.0312(3) Uani 1 1 d .
H9C H -0.0096(10) 0.1049(16) 0.0700(13) 0.047(5) Uiso 1 1 d .
H9B H -0.0804(11) 0.1732(14) 0.0065(14) 0.049(5) Uiso 1 1 d .
H9A H -0.0092(11) 0.1804(15) -0.0221(16) 0.054(6) Uiso 1 1 d .
C10 C 0.0000 0.15732(16) 0.2500 0.0237(4) Uani 1 2 d S
C11 C 0.14272(9) 0.06748(12) 0.14217(13) 0.0348(3) Uani 1 1 d .
H11C H 0.1041(9) 0.0241(14) 0.1606(12) 0.041(5) Uiso 1 1 d .
H11B H 0.1235(9) 0.0758(14) 0.0677(13) 0.035(4) Uiso 1 1 d .
H11A H 0.1907(12) 0.0258(16) 0.1605(15) 0.059(6) Uiso 1 1 d .
C12 C 0.19629(9) 0.17827(15) 0.34060(12) 0.0356(4) Uani 1 1 d .
H12C H 0.2118(11) 0.2451(18) 0.3746(14) 0.052(6) Uiso 1 1 d .
H12B H 0.2368(11) 0.1205(16) 0.3595(14) 0.052(5) Uiso 1 1 d .
H12A H 0.1569(11) 0.1484(16) 0.3581(14) 0.052(5) Uiso 1 1 d .
C13 C 0.23737(8) 0.27558(11) 0.17554(11) 0.0264(3) Uani 1 1 d .
C14 C 0.31190(8) 0.27312(13) 0.23784(12) 0.0324(3) Uani 1 1 d .
H14 H 0.3253(9) 0.2388(15) 0.3030(13) 0.044(5) Uiso 1 1 d .
C15 C 0.36705(9) 0.32478(13) 0.21267(14) 0.0380(4) Uani 1 1 d .
H15 H 0.4214(11) 0.3249(14) 0.2615(14) 0.050(5) Uiso 1 1 d .
C16 C 0.34899(9) 0.38036(13) 0.12530(14) 0.0391(4) Uani 1 1 d .
H16 H 0.3868(11) 0.4179(16) 0.1061(15) 0.061(6) Uiso 1 1 d .
C17 C 0.27585(10) 0.38436(14) 0.06245(13) 0.0392(4) Uani 1 1 d .
H17 H 0.2613(10) 0.4231(16) -0.0019(14) 0.052(5) Uiso 1 1 d .
C18 C 0.22091(9) 0.33247(13) 0.08736(12) 0.0335(3) Uani 1 1 d .
H18 H 0.1704(11) 0.3351(15) 0.0428(15) 0.049(5) Uiso 1 1 d .

loop_
_atom_site_aniso_label
_atom_site_aniso_U_11
_atom_site_aniso_U_22
_atom_site_aniso_U_33
_atom_site_aniso_U_23
_atom_site_aniso_U_13
_atom_site_aniso_U_12
Ti1 0.01800(17) 0.02099(17) 0.01881(16) 0.000 0.00652(12) 0.000
Si1 0.01961(19) 0.02399(19) 0.0287(2) 0.00277(14) 0.00875(15) 0.00325(14)
O1 0.0460(9) 0.0278(8) 0.0495(10) 0.000 0.0215(8) 0.000
C1 0.0195(6) 0.0225(6) 0.0216(6) 0.0008(5) 0.0082(5) 0.0004(5)
C2 0.0193(6) 0.0216(6) 0.0223(6) 0.0016(5) 0.0085(5) -0.0007(5)
C3 0.0240(6) 0.0234(6) 0.0218(6) 0.0034(5) 0.0100(5) 0.0025(5)
C4 0.0196(6) 0.0296(7) 0.0185(6) 0.0026(5) 0.0049(5) 0.0020(5)
C5 0.0216(6) 0.0249(6) 0.0200(6) -0.0005(5) 0.0063(5) -0.0003(5)
C6 0.0224(7) 0.0261(7) 0.0299(7) -0.0001(6) 0.0077(6) -0.0039(5)
C7 0.0352(8) 0.0251(7) 0.0315(8) 0.0054(6) 0.0147(6) 0.0053(6)
C8 0.0243(7) 0.0444(9) 0.0260(8) 0.0051(6) 0.0024(6) 0.0066(7)
C9 0.0310(8) 0.0332(8) 0.0250(7) -0.0073(6) 0.0046(6) -0.0020(6)
C10 0.0214(9) 0.0268(10) 0.0245(9) 0.000 0.0102(7) 0.000
C11 0.0314(8) 0.0248(7) 0.0502(10) -0.0004(6) 0.0171(7) 0.0036(6)
C12 0.0264(8) 0.0438(9) 0.0337(8) 0.0099(7) 0.0073(6) 0.0061(7)
C13 0.0236(7) 0.0227(6) 0.0349(8) -0.0015(5) 0.0128(6) 0.0028(5)
C14 0.0253(7) 0.0292(7) 0.0422(9) 0.0004(6) 0.0115(7) 0.0021(6)
C15 0.0263(8) 0.0351(8) 0.0546(11) -0.0050(7) 0.0171(8) -0.0030(6)
C16 0.0361(9) 0.0318(8) 0.0583(11) -0.0048(7) 0.0279(8) -0.0047(7)
C17 0.0438(9) 0.0364(8) 0.0451(10) 0.0055(7) 0.0251(8) 0.0013(7)
C18 0.0300(8) 0.0351(8) 0.0375(9) 0.0019(6) 0.0146(7) 0.0022(6)

loop_
_atom_type_symbol
_atom_type_description
_atom_type_scat_dispersion_real
_atom_type_scat_dispersion_imag
_atom_type_scat_source
C C 0.0033 0.0016 'International Tables Vol C Tables 4.2.6.8 and 6.1.1.4'
H H 0.0000 0.0000 'International Tables Vol C Tables 4.2.6.8 and 6.1.1.4'
O O 0.0106 0.0060 'International Tables Vol C Tables 4.2.6.8 and 6.1.1.4'
Si Si 0.0817 0.0704 'International Tables Vol C Tables 4.2.6.8 and 6.1.1.4'
Ti Ti 0.2776 0.4457 'International Tables Vol C Tables 4.2.6.8 and 6.1.1.4'

loop_
_geom_angle_atom_site_label_1
_geom_angle_atom_site_label_2
_geom_angle_atom_site_label_3
_geom_angle
_geom_angle_site_symmetry_1
_geom_angle_site_symmetry_3
C10 Ti1 C1 82.56(3) . 2
C10 Ti1 C1 82.56(3) . .
C1 Ti1 C1 165.12(6) 2 .
C10 Ti1 C2 118.42(3) . 2
C1 Ti1 C2 36.61(4) 2 2
C1 Ti1 C2 157.82(5) . 2
C10 Ti1 C2 118.42(3) . .
C1 Ti1 C2 157.82(5) 2 .
C1 Ti1 C2 36.61(4) . .
C2 Ti1 C2 123.17(6) 2 .
C10 Ti1 C5 76.72(3) . .
C1 Ti1 C5 138.11(4) 2 .
C1 Ti1 C5 36.50(4) . .
C2 Ti1 C5 136.21(4) 2 .
C2 Ti1 C5 59.78(4) . .
C10 Ti1 C5 76.72(3) . 2
C1 Ti1 C5 36.50(4) 2 2
C1 Ti1 C5 138.11(4) . 2
C2 Ti1 C5 59.78(4) 2 2
C2 Ti1 C5 136.21(4) . 2
C5 Ti1 C5 153.43(7) . 2
C10 Ti1 C4 106.53(3) . 2
C1 Ti1 C4 59.47(4) 2 2
C1 Ti1 C4 125.57(4) . 2
C2 Ti1 C4 58.50(4) 2 2
C2 Ti1 C4 104.58(4) . 2
C5 Ti1 C4 161.97(4) . 2
C5 Ti1 C4 34.90(4) 2 2
C10 Ti1 C4 106.53(3) . .
C1 Ti1 C4 125.57(4) 2 .
C1 Ti1 C4 59.46(4) . .
C2 Ti1 C4 104.58(4) 2 .
C2 Ti1 C4 58.49(4) . .
C5 Ti1 C4 34.90(4) . .
C5 Ti1 C4 161.97(4) 2 .
C4 Ti1 C4 146.94(7) 2 .
C10 Ti1 C3 134.86(3) . 2
C1 Ti1 C3 59.54(4) 2 2
C1 Ti1 C3 133.60(4) . 2
C2 Ti1 C3 35.10(4) 2 2
C2 Ti1 C3 98.44(4) . 2
C5 Ti1 C3 148.14(5) . 2
C5 Ti1 C3 58.32(4) 2 2
C4 Ti1 C3 34.46(4) 2 2
C4 Ti1 C3 115.03(5) . 2
C10 Ti1 C3 134.86(3) . .
C1 Ti1 C3 133.60(4) 2 .
C1 Ti1 C3 59.53(4) . .
C2 Ti1 C3 98.45(4) 2 .
C2 Ti1 C3 35.10(4) . .
C5 Ti1 C3 58.32(4) . .
C5 Ti1 C3 148.14(5) 2 .
C4 Ti1 C3 115.03(5) 2 .
C4 Ti1 C3 34.46(4) . .
C3 Ti1 C3 90.28(6) 2 .
C11 Si1 C12 108.46(8) . .
C11 Si1 C1 111.96(7) . .
C12 Si1 C1 112.55(7) . .
C11 Si1 C13 108.31(7) . .
C12 Si1 C13 108.26(7) . .
C1 Si1 C13 107.16(6) . .
C2 C1 C5 106.05(11) . .
C2 C1 Si1 123.06(10) . .
C5 C1 Si1 130.67(10) . .
C2 C1 Ti1 72.09(7) . .
C5 C1 Ti1 73.28(7) . .
Si1 C1 Ti1 123.58(6) . .
C3 C2 C1 108.72(11) . .
C3 C2 C6 125.72(12) . .
C1 C2 C6 125.23(12) . .
C3 C2 Ti1 75.58(7) . .
C1 C2 Ti1 71.31(7) . .
C6 C2 Ti1 124.39(9) . .
C4 C3 C2 108.03(11) . .
C4 C3 C7 124.32(12) . .
C2 C3 C7 127.06(12) . .
C4 C3 Ti1 72.37(7) . .
C2 C3 Ti1 69.32(7) . .
C7 C3 Ti1 130.81(9) . .
C3 C4 C5 109.13(11) . .
C3 C4 C8 124.75(13) . .
C5 C4 C8 125.97(13) . .
C3 C4 Ti1 73.17(7) . .
C5 C4 Ti1 70.99(7) . .
C8 C4 Ti1 125.52(10) . .
C4 C5 C1 108.04(11) . .
C4 C5 C9 123.58(12) . .
C1 C5 C9 127.56(12) . .
C4 C5 Ti1 74.11(7) . .
C1 C5 Ti1 70.22(7) . .
C9 C5 Ti1 129.53(10) . .
O1 C10 Ti1 180.0 . .
C18 C13 C14 116.98(13) . .
C18 C13 Si1 120.57(11) . .
C14 C13 Si1 122.44(11) . .
C15 C14 C13 121.35(16) . .
C16 C15 C14 120.24(16) . .
C15 C16 C17 119.67(15) . .
C16 C17 C18 120.09(16) . .
C17 C18 C13 121.67(15) . .

loop_
_geom_bond_atom_site_label_1
_geom_bond_atom_site_label_2
_geom_bond_distance
_geom_bond_site_symmetry_2
Ti1 C10 1.9786(19) .
Ti1 C1 2.3014(12) 2
Ti1 C1 2.3015(12) .
Ti1 C2 2.3118(12) 2
Ti1 C2 2.3119(12) .
Ti1 C5 2.3424(13) .
Ti1 C5 2.3424(13) 2
Ti1 C4 2.3828(13) 2
Ti1 C4 2.3829(13) .
Ti1 C3 2.3932(12) 2
Ti1 C3 2.3933(12) .
Si1 C11 1.8642(16) .
Si1 C12 1.8665(17) .
Si1 C1 1.8717(13) .
Si1 C13 1.8851(14) .
O1 C10 1.151(2) .
C1 C2 1.4488(17) .
C1 C5 1.4547(18) .
C2 C3 1.4209(17) .
C2 C6 1.4998(18) .
C3 C4 1.4149(18) .
C3 C7 1.5021(19) .
C4 C5 1.4175(18) .
C4 C8 1.5047(19) .
C5 C9 1.5012(19) .
C13 C18 1.396(2) .
C13 C14 1.399(2) .
C14 C15 1.392(2) .
C15 C16 1.376(3) .
C16 C17 1.380(2) .
C17 C18 1.387(2) .
